data_4334494
loop_
_publ_author_name
'Balazs Pinter'
'Damijana Urankar'
'Andrej Pevec'
'Frank De Proft'
'Janez Ko\<smrlj'

_publ_contact_author_address
;
Faculty of Chemistry and Chemical Technology
University of Ljubljana
A\<sker\<ceva 5, P. O. Box 537
1000 Ljubljana
Slovenia
;
_publ_contact_author_email andrej.pevec@fkkt.uni-lj.si
_publ_contact_author_name 'Andrej Pevec'
_publ_section_title
;
 Platinum-Mediated Dinitrogen Liberation from 2-Picolyl Azide through a
 Putative Pt=N Double Bond Containing Intermediate
;
_journal_name_full 'Inorganic Chemistry'
_journal_page_first 4528
_journal_page_last 4533
_journal_paper_doi 10.1021/ic302834e
_journal_volume 52
_journal_year 2013
_chemical_formula_sum 'C6 H6 Cl2 N2 Pt'
_chemical_formula_weight 372.12
_chemical_name_systematic
;
 ?
;
_space_group_IT_number 14
_symmetry_cell_setting monoclinic
_symmetry_space_group_name_Hall '-P 2ybc'
_symmetry_space_group_name_H-M 'P 1 21/c 1'
_atom_sites_solution_hydrogens geom
_atom_sites_solution_primary direct
_atom_sites_solution_secondary difmap
_audit_creation_method SHELXL-97
_cell_angle_alpha 90.00
_cell_angle_beta 122.184(2)
_cell_angle_gamma 90.00
_cell_formula_units_Z 4
_cell_length_a 7.57190(10)
_cell_length_b 11.1784(3)
_cell_length_c 11.7873(3)
_cell_measurement_reflns_used 2028
_cell_measurement_temperature 293(2)
_cell_measurement_theta_max 27.48
_cell_measurement_theta_min 1.00
_cell_volume 844.39(4)
_computing_cell_refinement 'DENZO and SCALEPACK (Otwinowski & Minor, 1997)'
_computing_data_collection 'COLLECT (Nonius, 1998)'
_computing_data_reduction 'DENZO and SCALEPACK'
_computing_publication_material 'WinGX (Farrugia, 1999)'
_computing_structure_refinement 'SHELXL-97 (Sheldrick, 2008)'
_computing_structure_solution 'SIR-92 (Giacovazzo, 1993)'
_diffrn_ambient_temperature 293(2)
_diffrn_measured_fraction_theta_full 0.997
_diffrn_measured_fraction_theta_max 0.997
_diffrn_measurement_device_type
;
Nonius KappaCCD area-detector diffractometer
;
_diffrn_measurement_method '\w scans and \f scans'
_diffrn_radiation_monochromator graphite
_diffrn_radiation_source 'fine-focus sealed tube'
_diffrn_radiation_type MoK\a
_diffrn_radiation_wavelength 0.71073
_diffrn_reflns_av_R_equivalents 0.0178
_diffrn_reflns_av_sigmaI/netI 0.0231
_diffrn_reflns_limit_h_max 9
_diffrn_reflns_limit_h_min -9
_diffrn_reflns_limit_k_max 14
_diffrn_reflns_limit_k_min -14
_diffrn_reflns_limit_l_max 15
_diffrn_reflns_limit_l_min -15
_diffrn_reflns_number 3690
_diffrn_reflns_theta_full 27.47
_diffrn_reflns_theta_max 27.47
_diffrn_reflns_theta_min 3.27
_exptl_absorpt_coefficient_mu 17.181
_exptl_absorpt_correction_T_max 0.2784
_exptl_absorpt_correction_T_min 0.0992
_exptl_absorpt_correction_type multi-scan
_exptl_absorpt_process_details 'SCALEPACK (Otwinowski & Minor, 1997)'
_exptl_crystal_colour orange
_exptl_crystal_density_diffrn 2.927
_exptl_crystal_description block
_exptl_crystal_F_000 672
_exptl_crystal_size_max 0.25
_exptl_crystal_size_mid 0.10
_exptl_crystal_size_min 0.10
_refine_diff_density_max 0.825
_refine_diff_density_min -1.511
_refine_diff_density_rms 0.222
_refine_ls_extinction_method none
_refine_ls_goodness_of_fit_ref 1.121
_refine_ls_hydrogen_treatment mixed
_refine_ls_matrix_type full
_refine_ls_number_parameters 106
_refine_ls_number_reflns 1930
_refine_ls_number_restraints 2
_refine_ls_restrained_S_all 1.121
_refine_ls_R_factor_all 0.0251
_refine_ls_R_factor_gt 0.0223
_refine_ls_shift/su_max 0.001
_refine_ls_shift/su_mean 0.0001
_refine_ls_structure_factor_coef Fsqd
_refine_ls_weighting_details 'calc w=1/[\s^2^(Fo^2^)+(0.0309P)^2^+0.2480P] where P=(Fo^2^+2Fc^2^)/3'
_refine_ls_weighting_scheme calc
_refine_ls_wR_factor_gt 0.0525
_refine_ls_wR_factor_ref 0.0536
_reflns_number_gt 1770
_reflns_number_total 1930
_reflns_threshold_expression >2\s(I)
_cod_data_source_file ic302834e_si_002.cif
_cod_data_source_block 1
_cod_original_cell_volume 844.39(3)
_cod_database_code 4334494

loop_
_symmetry_equiv_pos_as_xyz
'x, y, z'
'-x, y+1/2, -z+1/2'
'-x, -y, -z'
'x, -y-1/2, z-1/2'

loop_
_atom_site_label
_atom_site_type_symbol
_atom_site_fract_x
_atom_site_fract_y
_atom_site_fract_z
_atom_site_U_iso_or_equiv
_atom_site_adp_type
_atom_site_occupancy
_atom_site_symmetry_multiplicity
_atom_site_calc_flag
_atom_site_refinement_flags
Pt1 Pt 0.14409(2) 0.520328(14) 0.376646(14) 0.02552(8) Uani 1 1 d .
Cl1 Cl 0.28449(16) 0.33293(9) 0.39573(10) 0.0389(2) Uani 1 1 d .
Cl2 Cl -0.0177(2) 0.51525(10) 0.14869(12) 0.0423(3) Uani 1 1 d .
N1 N 0.2756(5) 0.5467(3) 0.5753(4) 0.0281(7) Uani 1 1 d .
N2 N 0.0307(5) 0.6797(3) 0.3762(3) 0.0354(8) Uani 1 1 d D
H2N H -0.061(5) 0.713(4) 0.302(3) 0.042 Uiso 1 1 d D
C1 C 0.4094(7) 0.4732(4) 0.6750(5) 0.0359(10) Uani 1 1 d .
H1 H 0.4433 0.3998 0.6541 0.043 Uiso 1 1 calc R
C2 C 0.4957(9) 0.5045(5) 0.8054(5) 0.0477(12) Uani 1 1 d .
H2 H 0.5894 0.4530 0.8727 0.057 Uiso 1 1 calc R
C3 C 0.4458(7) 0.6120(5) 0.8393(4) 0.0469(12) Uani 1 1 d .
H3 H 0.5046 0.6332 0.9287 0.056 Uiso 1 1 calc R
C4 C 0.3079(7) 0.6867(4) 0.7385(4) 0.0396(10) Uani 1 1 d .
H4 H 0.2702 0.7592 0.7586 0.047 Uiso 1 1 calc R
C5 C 0.2250(6) 0.6532(4) 0.6063(4) 0.0316(8) Uani 1 1 d .
C6 C 0.0813(7) 0.7237(4) 0.4898(5) 0.0377(10) Uani 1 1 d D
H6 H 0.029(6) 0.800(2) 0.498(4) 0.045 Uiso 1 1 d D

loop_
_atom_site_aniso_label
_atom_site_aniso_U_11
_atom_site_aniso_U_22
_atom_site_aniso_U_33
_atom_site_aniso_U_23
_atom_site_aniso_U_13
_atom_site_aniso_U_12
Pt1 0.02760(11) 0.02478(12) 0.02213(11) -0.00004(5) 0.01187(8) -0.00271(5)
Cl1 0.0445(5) 0.0284(5) 0.0342(5) -0.0044(4) 0.0144(4) 0.0019(4)
Cl2 0.0550(7) 0.0422(7) 0.0228(6) 0.0003(4) 0.0161(5) -0.0030(5)
N1 0.0283(17) 0.0317(18) 0.0225(17) -0.0024(15) 0.0124(14) -0.0022(15)
N2 0.0413(18) 0.033(2) 0.0289(18) 0.0083(16) 0.0165(15) 0.0057(15)
C1 0.036(2) 0.037(3) 0.025(2) 0.0025(18) 0.010(2) 0.0079(18)
C2 0.044(3) 0.057(3) 0.031(3) 0.002(2) 0.012(2) 0.004(2)
C3 0.051(3) 0.058(3) 0.028(2) -0.013(2) 0.019(2) -0.015(2)
C4 0.048(2) 0.036(3) 0.041(2) -0.014(2) 0.028(2) -0.0123(19)
C5 0.0335(19) 0.030(2) 0.034(2) -0.0035(18) 0.0201(17) -0.0069(17)
C6 0.043(2) 0.029(2) 0.046(3) 0.002(2) 0.027(2) 0.0023(18)

loop_
_atom_type_symbol
_atom_type_description
_atom_type_scat_dispersion_real
_atom_type_scat_dispersion_imag
_atom_type_scat_source
C C 0.0033 0.0016 'International Tables Vol C Tables 4.2.6.8 and 6.1.1.4'
H H 0.0000 0.0000 'International Tables Vol C Tables 4.2.6.8 and 6.1.1.4'
Cl Cl 0.1484 0.1585 'International Tables Vol C Tables 4.2.6.8 and 6.1.1.4'
N N 0.0061 0.0033 'International Tables Vol C Tables 4.2.6.8 and 6.1.1.4'
Pt Pt -1.7033 8.3905 'International Tables Vol C Tables 4.2.6.8 and 6.1.1.4'

loop_
_geom_angle_atom_site_label_1
_geom_angle_atom_site_label_2
_geom_angle_atom_site_label_3
_geom_angle
N2 Pt1 N1 79.43(14)
N2 Pt1 Cl2 93.41(10)
N1 Pt1 Cl2 172.74(11)
N2 Pt1 Cl1 175.16(10)
N1 Pt1 Cl1 95.89(11)
Cl2 Pt1 Cl1 91.30(4)
C1 N1 C5 119.3(4)
C1 N1 Pt1 126.8(3)
C5 N1 Pt1 113.8(3)
C6 N2 Pt1 117.2(3)
C6 N2 H2N 122(3)
Pt1 N2 H2N 120(3)
N1 C1 C2 121.0(4)
N1 C1 H1 119.5
C2 C1 H1 119.5
C1 C2 C3 120.8(5)
C1 C2 H2 119.6
C3 C2 H2 119.6
C4 C3 C2 118.6(4)
C4 C3 H3 120.7
C2 C3 H3 120.7
C3 C4 C5 119.3(4)
C3 C4 H4 120.3
C5 C4 H4 120.3
N1 C5 C4 121.0(4)
N1 C5 C6 113.5(4)
C4 C5 C6 125.5(4)
N2 C6 C5 116.0(4)
N2 C6 H6 122(3)
C5 C6 H6 122(3)

loop_
_geom_bond_atom_site_label_1
_geom_bond_atom_site_label_2
_geom_bond_distance
Pt1 N2 1.976(4)
Pt1 N1 2.019(3)
Pt1 Cl2 2.2842(12)
Pt1 Cl1 2.3053(10)
N1 C1 1.347(6)
N1 C5 1.359(5)
N2 C6 1.278(6)
N2 H2N 0.861(19)
C1 C2 1.358(7)
C1 H1 0.9300
C2 C3 1.380(7)
C2 H2 0.9300
C3 C4 1.371(7)
C3 H3 0.9300
C4 C5 1.386(6)
C4 H4 0.9300
C5 C6 1.449(6)
C6 H6 0.965(19)

loop_
_geom_torsion_atom_site_label_1
_geom_torsion_atom_site_label_2
_geom_torsion_atom_site_label_3
_geom_torsion_atom_site_label_4
_geom_torsion
N2 Pt1 N1 C1 -177.7(4)
Cl1 Pt1 N1 C1 3.5(4)
N2 Pt1 N1 C5 -0.5(3)
Cl1 Pt1 N1 C5 -179.3(3)
N1 Pt1 N2 C6 -1.4(3)
Cl2 Pt1 N2 C6 179.8(3)
C5 N1 C1 C2 -0.7(7)
Pt1 N1 C1 C2 176.4(4)
N1 C1 C2 C3 1.0(8)
C1 C2 C3 C4 -0.2(8)
C2 C3 C4 C5 -0.8(7)
C1 N1 C5 C4 -0.4(6)
Pt1 N1 C5 C4 -177.9(3)
C1 N1 C5 C6 179.5(4)
Pt1 N1 C5 C6 2.1(4)
C3 C4 C5 N1 1.2(6)
C3 C4 C5 C6 -178.8(4)
Pt1 N2 C6 C5 2.9(5)
N1 C5 C6 N2 -3.3(5)
C4 C5 C6 N2 176.7(4)
